data_4502211
loop_
_publ_author_name
'Zhang, Wen-Hua'
'Liu, Dong'
'Li, Hong-Xi'
'Ren, Zhi-Gang'
'Zhang, Yong'
'Lang, Jian-Ping'

_publ_section_title
;
 How Does a Non-C3-Symmetry Guest Molecule Fit into aC3-Symmetry Host
 Cavity?
;
_journal_issue 1
_journal_name_full 'Crystal Growth &amp; Design'
_journal_page_first 3
_journal_paper_doi 10.1021/cg9006636
_journal_volume 10
_journal_year 2010
_chemical_formula_moiety 'C33 H48 Cu3 Mo N12 O S3, C6 H12, Cl O4'
_chemical_formula_sum 'C39 H60 Cl Cu3 Mo N12 O5 S3'
_chemical_formula_weight 1195.18
_chemical_name_systematic
; 
 ? 
;
_space_group_IT_number 159
_symmetry_cell_setting trigonal
_symmetry_space_group_name_Hall 'P 3 -2c'
_symmetry_space_group_name_H-M 'P 3 1 c'
_atom_sites_solution_hydrogens geom
_atom_sites_solution_primary direct
_atom_sites_solution_secondary difmap
_audit_creation_method SHELXL-97
_cell_angle_alpha 90.00
_cell_angle_beta 90.00
_cell_angle_gamma 120.00
_cell_formula_units_Z 2
_cell_length_a 12.9099(18)
_cell_length_b 12.9099(18)
_cell_length_c 17.582(4)
_cell_measurement_reflns_used 9382
_cell_measurement_temperature 223(2)
_cell_measurement_theta_max 25.34
_cell_measurement_theta_min 3.15
_cell_volume 2537.7(8)
_computing_structure_refinement 'SHELXL-97 (Sheldrick, 1997)'
_computing_structure_solution 'SHELXS-97 (Sheldrick, 1990)'
_diffrn_ambient_temperature 223(2)
_diffrn_measured_fraction_theta_full 0.997
_diffrn_measured_fraction_theta_max 0.997
_diffrn_measurement_device_type 'Rigaku Mercury'
_diffrn_measurement_method \w
_diffrn_radiation_monochromator graphite
_diffrn_radiation_source 'fine-focus sealed tube'
_diffrn_radiation_type MoK\a
_diffrn_radiation_wavelength 0.71073
_diffrn_reflns_av_R_equivalents 0.0701
_diffrn_reflns_av_sigmaI/netI 0.0444
_diffrn_reflns_limit_h_max 14
_diffrn_reflns_limit_h_min -15
_diffrn_reflns_limit_k_max 15
_diffrn_reflns_limit_k_min -15
_diffrn_reflns_limit_l_max 21
_diffrn_reflns_limit_l_min -21
_diffrn_reflns_number 24912
_diffrn_reflns_theta_full 25.35
_diffrn_reflns_theta_max 25.35
_diffrn_reflns_theta_min 3.16
_diffrn_standards_decay_% 0
_diffrn_standards_interval_count 0
_diffrn_standards_interval_time 0
_diffrn_standards_number 0
_exptl_absorpt_coefficient_mu 1.710
_exptl_absorpt_correction_T_max 0.7161
_exptl_absorpt_correction_T_min 0.6702
_exptl_absorpt_correction_type multi-scan
_exptl_absorpt_process_details 'Jacobson, R. (1998) Private communication.'
_exptl_crystal_colour red
_exptl_crystal_density_diffrn 1.564
_exptl_crystal_density_method 'not measured'
_exptl_crystal_description block
_exptl_crystal_F_000 1224
_exptl_crystal_size_max 0.51
_exptl_crystal_size_mid 0.20
_exptl_crystal_size_min 0.20
_refine_diff_density_max 0.614
_refine_diff_density_min -0.469
_refine_diff_density_rms 0.069
_refine_ls_abs_structure_details '1539 Friedel Pairs'
_refine_ls_abs_structure_Flack 0.03(2)
_refine_ls_extinction_method none
_refine_ls_goodness_of_fit_ref 1.112
_refine_ls_hydrogen_treatment constr
_refine_ls_matrix_type full
_refine_ls_number_parameters 217
_refine_ls_number_reflns 3098
_refine_ls_number_restraints 39
_refine_ls_restrained_S_all 1.106
_refine_ls_R_factor_all 0.0438
_refine_ls_R_factor_gt 0.0407
_refine_ls_shift/su_max 0.000
_refine_ls_shift/su_mean 0.000
_refine_ls_structure_factor_coef Fsqd
_refine_ls_weighting_details 'calc w=1/[\s^2^(Fo^2^)+(0.0331P)^2^+2.1890P] where P=(Fo^2^+2Fc^2^)/3'
_refine_ls_weighting_scheme calc
_refine_ls_wR_factor_gt 0.0823
_refine_ls_wR_factor_ref 0.0834
_reflns_number_gt 2953
_reflns_number_total 3098
_reflns_threshold_expression >2sigma(I)
_cod_data_source_file cg9006636_si_002.cif
_cod_data_source_block '[MoOS3Cu3(dmpzm)3](ClO4).cyclohexane'
_cod_original_sg_symbol_H-M 'P 31c'
_cod_database_code 4502211

loop_
_symmetry_equiv_pos_as_xyz
'x, y, z'
'-y, x-y, z'
'-x+y, -x, z'
'y, x, z+1/2'
'x-y, -y, z+1/2'
'-x, -x+y, z+1/2'

loop_
_atom_site_label
_atom_site_type_symbol
_atom_site_fract_x
_atom_site_fract_y
_atom_site_fract_z
_atom_site_U_iso_or_equiv
_atom_site_adp_type
_atom_site_occupancy
_atom_site_symmetry_multiplicity
_atom_site_calc_flag
_atom_site_refinement_flags
_atom_site_disorder_assembly
_atom_site_disorder_group
Mo1 Mo 0.0000 0.0000 0.32122(6) 0.02748(17) Uani 1 3 d S . .
Cu1 Cu -0.14100(6) 0.04490(6) 0.41014(4) 0.03252(17) Uani 1 1 d . . .
S1 S 0.04246(12) 0.18135(12) 0.36773(10) 0.0327(3) Uani 1 1 d . . .
Cl1 Cl 0.3333 0.6667 0.57103(19) 0.0463(6) Uani 1 3 d S . .
O1 O 0.0000 0.0000 0.2255(4) 0.0444(17) Uani 1 3 d S . .
O2 O 0.3333 0.6667 0.6512(5) 0.080(3) Uani 1 3 d S . .
O3 O 0.3166(6) 0.7615(6) 0.5437(4) 0.0814(19) Uani 1 1 d . . .
N1 N -0.3759(4) 0.0383(4) 0.4088(3) 0.0349(11) Uani 1 1 d . . .
N2 N -0.2835(4) 0.0609(4) 0.3609(3) 0.0298(11) Uani 1 1 d . . .
N3 N -0.1871(4) 0.0691(5) 0.5161(3) 0.0342(11) Uani 1 1 d . . .
N4 N -0.3055(5) 0.0303(5) 0.5323(3) 0.0380(13) Uani 1 1 d . . .
C1 C -0.5418(7) 0.0814(8) 0.4276(4) 0.061(2) Uani 1 1 d . . .
H1A H -0.6031 -0.0020 0.4319 0.092 Uiso 1 1 calc R . .
H1B H -0.5739 0.1251 0.4011 0.092 Uiso 1 1 calc R . .
H1C H -0.5158 0.1150 0.4780 0.092 Uiso 1 1 calc R . .
C2 C -0.4389(6) 0.0911(6) 0.3848(4) 0.0398(16) Uani 1 1 d . . .
C3 C -0.3868(6) 0.1460(6) 0.3178(4) 0.0431(16) Uani 1 1 d . . .
H3 H -0.4111 0.1885 0.2860 0.052 Uiso 1 1 calc R . .
C4 C -0.2898(5) 0.1269(5) 0.3052(3) 0.0335(14) Uani 1 1 d . . .
C5 C -0.2021(6) 0.1696(7) 0.2418(4) 0.0449(16) Uani 1 1 d . . .
H5A H -0.1262 0.2347 0.2595 0.067 Uiso 1 1 calc R . .
H5B H -0.2316 0.1975 0.2004 0.067 Uiso 1 1 calc R . .
H5C H -0.1913 0.1045 0.2240 0.067 Uiso 1 1 calc R . .
C6 C -0.3920(6) -0.0358(6) 0.4744(4) 0.0405(15) Uani 1 1 d . . .
H6A H -0.4727 -0.0662 0.4949 0.049 Uiso 1 1 calc R . .
H6B H -0.3842 -0.1045 0.4590 0.049 Uiso 1 1 calc R . .
C7 C -0.4411(7) 0.0319(9) 0.6335(5) 0.070(3) Uani 1 1 d . . .
H7A H -0.4626 0.0896 0.6153 0.105 Uiso 1 1 calc R . .
H7B H -0.4379 0.0341 0.6887 0.105 Uiso 1 1 calc R . .
H7C H -0.5004 -0.0476 0.6168 0.105 Uiso 1 1 calc R . .
C8 C -0.3203(7) 0.0626(7) 0.6023(4) 0.0451(17) Uani 1 1 d . . .
C9 C -0.2069(7) 0.1284(7) 0.6325(4) 0.0533(19) Uani 1 1 d . . .
H9 H -0.1865 0.1649 0.6806 0.064 Uiso 1 1 calc R . .
C10 C -0.1295(6) 0.1296(6) 0.5778(4) 0.0399(14) Uani 1 1 d . . .
C11 C 0.0040(6) 0.1884(7) 0.5822(4) 0.0538(19) Uani 1 1 d . . .
H11A H 0.0258 0.1420 0.6150 0.081 Uiso 1 1 calc R . .
H11B H 0.0365 0.2685 0.6026 0.081 Uiso 1 1 calc R . .
H11C H 0.0362 0.1928 0.5316 0.081 Uiso 1 1 calc R . .
C12A C 0.367(2) 0.791(2) 0.3346(16) 0.077(6) Uani 0.56(4) 1 d PDU A 1
H12A H 0.3656 0.7872 0.3903 0.093 Uiso 0.56(4) 1 calc PR A 1
H12B H 0.3886 0.8717 0.3184 0.093 Uiso 0.56(4) 1 calc PR A 1
C13A C 0.452(3) 0.753(3) 0.3015(15) 0.081(8) Uani 0.56(4) 1 d PDU . 1
H13A H 0.4429 0.7464 0.2461 0.098 Uiso 0.56(4) 1 calc PR A 1
H13B H 0.5343 0.8132 0.3134 0.098 Uiso 0.56(4) 1 calc PR A 1
C12B C 0.331(3) 0.780(2) 0.296(2) 0.075(8) Uani 0.44(4) 1 d PDU A 2
H12C H 0.3306 0.7868 0.2409 0.090 Uiso 0.44(4) 1 calc PR A 2
H12D H 0.3295 0.8491 0.3188 0.090 Uiso 0.44(4) 1 calc PR A 2
C13B C 0.441(3) 0.777(3) 0.3227(17) 0.065(8) Uani 0.44(4) 1 d PDU . 2
H13C H 0.4435 0.7788 0.3785 0.078 Uiso 0.44(4) 1 calc PR A 2
H13D H 0.5124 0.8493 0.3046 0.078 Uiso 0.44(4) 1 calc PR A 2

loop_
_atom_site_aniso_label
_atom_site_aniso_U_11
_atom_site_aniso_U_22
_atom_site_aniso_U_33
_atom_site_aniso_U_23
_atom_site_aniso_U_13
_atom_site_aniso_U_12
Mo1 0.0262(2) 0.0262(2) 0.0300(4) 0.000 0.000 0.01312(12)
Cu1 0.0276(4) 0.0302(4) 0.0428(4) -0.0025(4) 0.0004(4) 0.0167(3)
S1 0.0263(8) 0.0225(8) 0.0489(9) 0.0014(7) -0.0009(8) 0.0119(8)
Cl1 0.0467(9) 0.0467(9) 0.0455(13) 0.000 0.000 0.0233(4)
O1 0.045(2) 0.045(2) 0.043(4) 0.000 0.000 0.0226(12)
O2 0.095(5) 0.095(5) 0.050(6) 0.000 0.000 0.047(2)
O3 0.080(4) 0.060(4) 0.115(5) 0.012(3) -0.014(4) 0.043(3)
N1 0.033(3) 0.040(3) 0.039(3) 0.011(3) 0.005(3) 0.023(2)
N2 0.022(2) 0.034(3) 0.036(3) 0.001(2) 0.005(2) 0.016(2)
N3 0.034(3) 0.039(3) 0.034(3) 0.001(2) -0.001(2) 0.021(2)
N4 0.033(3) 0.048(3) 0.032(3) 0.009(2) 0.007(2) 0.020(3)
C1 0.052(4) 0.093(6) 0.061(5) 0.018(5) 0.016(4) 0.053(5)
C2 0.024(3) 0.045(4) 0.054(4) 0.002(3) 0.006(3) 0.020(3)
C3 0.040(4) 0.055(4) 0.046(4) 0.007(4) 0.003(3) 0.032(3)
C4 0.034(3) 0.037(3) 0.033(3) -0.003(3) -0.004(3) 0.020(3)
C5 0.046(4) 0.056(4) 0.040(4) 0.004(3) 0.002(3) 0.031(4)
C6 0.036(3) 0.046(4) 0.037(3) 0.009(3) 0.004(3) 0.019(3)
C7 0.061(5) 0.100(7) 0.047(5) -0.003(4) 0.015(4) 0.039(5)
C8 0.051(4) 0.063(5) 0.034(3) 0.003(3) 0.005(3) 0.039(4)
C9 0.059(5) 0.065(5) 0.032(4) -0.007(3) -0.001(3) 0.028(4)
C10 0.043(4) 0.051(4) 0.032(3) 0.000(3) 0.000(3) 0.028(3)
C11 0.048(4) 0.069(5) 0.043(4) -0.009(4) -0.006(3) 0.028(4)
C12A 0.063(14) 0.074(11) 0.088(15) -0.003(11) -0.006(11) 0.029(10)
C13A 0.078(12) 0.080(18) 0.077(16) -0.003(13) 0.009(11) 0.032(10)
C12B 0.056(16) 0.048(12) 0.11(2) -0.013(15) -0.008(14) 0.019(12)
C13B 0.051(14) 0.056(13) 0.055(14) -0.016(11) -0.016(12) 0.003(10)

loop_
_atom_type_symbol
_atom_type_description
_atom_type_scat_dispersion_real
_atom_type_scat_dispersion_imag
_atom_type_scat_source
C C 0.0033 0.0016 'International Tables Vol C Tables 4.2.6.8 and 6.1.1.4'
H H 0.0000 0.0000 'International Tables Vol C Tables 4.2.6.8 and 6.1.1.4'
N N 0.0061 0.0033 'International Tables Vol C Tables 4.2.6.8 and 6.1.1.4'
O O 0.0106 0.0060 'International Tables Vol C Tables 4.2.6.8 and 6.1.1.4'
S S 0.1246 0.1234 'International Tables Vol C Tables 4.2.6.8 and 6.1.1.4'
Cl Cl 0.1484 0.1585 'International Tables Vol C Tables 4.2.6.8 and 6.1.1.4'
Cu Cu 0.3201 1.2651 'International Tables Vol C Tables 4.2.6.8 and 6.1.1.4'
Mo Mo -1.6832 0.6857 'International Tables Vol C Tables 4.2.6.8 and 6.1.1.4'

loop_
_geom_angle_atom_site_label_1
_geom_angle_atom_site_label_2
_geom_angle_atom_site_label_3
_geom_angle
_geom_angle_site_symmetry_1
_geom_angle_site_symmetry_3
O1 Mo1 S1 111.08(5) . 3
O1 Mo1 S1 111.08(5) . .
S1 Mo1 S1 107.81(6) 3 .
O1 Mo1 S1 111.08(5) . 2
S1 Mo1 S1 107.81(6) 3 2
S1 Mo1 S1 107.81(6) . 2
O1 Mo1 Cu1 125.78(3) . 3
S1 Mo1 Cu1 53.56(5) 3 3
S1 Mo1 Cu1 54.29(5) . 3
S1 Mo1 Cu1 123.13(7) 2 3
O1 Mo1 Cu1 125.78(3) . 2
S1 Mo1 Cu1 54.29(5) 3 2
S1 Mo1 Cu1 123.13(7) . 2
S1 Mo1 Cu1 53.56(5) 2 2
Cu1 Mo1 Cu1 89.26(4) 3 2
O1 Mo1 Cu1 125.78(3) . .
S1 Mo1 Cu1 123.13(7) 3 .
S1 Mo1 Cu1 53.56(5) . .
S1 Mo1 Cu1 54.29(5) 2 .
Cu1 Mo1 Cu1 89.26(4) 3 .
Cu1 Mo1 Cu1 89.26(4) 2 .
N3 Cu1 N2 91.37(18) . .
N3 Cu1 S1 117.23(15) . .
N2 Cu1 S1 114.17(14) . .
N3 Cu1 S1 121.87(15) . 2
N2 Cu1 S1 102.01(14) . 2
S1 Cu1 S1 107.94(8) . 2
N3 Cu1 Mo1 148.77(14) . .
N2 Cu1 Mo1 119.81(13) . .
S1 Cu1 Mo1 54.10(4) . .
S1 Cu1 Mo1 53.88(4) 2 .
Cu1 S1 Mo1 72.33(5) . .
Cu1 S1 Cu1 111.59(8) . 3
Mo1 S1 Cu1 71.83(5) . 3
O2 Cl1 O3 109.7(3) . .
O2 Cl1 O3 109.7(3) . 2_665
O3 Cl1 O3 109.3(3) . 2_665
O2 Cl1 O3 109.7(3) . 3_565
O3 Cl1 O3 109.3(3) . 3_565
O3 Cl1 O3 109.3(3) 2_665 3_565
C2 N1 N2 112.2(5) . .
C2 N1 C6 130.8(5) . .
N2 N1 C6 117.0(5) . .
C4 N2 N1 105.3(5) . .
C4 N2 Cu1 133.9(4) . .
N1 N2 Cu1 115.6(4) . .
C10 N3 N4 103.8(5) . .
C10 N3 Cu1 136.2(4) . .
N4 N3 Cu1 119.4(4) . .
C8 N4 N3 112.3(5) . .
C8 N4 C6 130.2(6) . .
N3 N4 C6 117.5(5) . .
C2 C1 H1A 109.5 . .
C2 C1 H1B 109.5 . .
H1A C1 H1B 109.5 . .
C2 C1 H1C 109.5 . .
H1A C1 H1C 109.5 . .
H1B C1 H1C 109.5 . .
N1 C2 C3 105.3(5) . .
N1 C2 C1 122.4(6) . .
C3 C2 C1 132.3(6) . .
C2 C3 C4 107.2(6) . .
C2 C3 H3 126.4 . .
C4 C3 H3 126.4 . .
N2 C4 C3 110.0(6) . .
N2 C4 C5 120.8(5) . .
C3 C4 C5 129.2(6) . .
C4 C5 H5A 109.5 . .
C4 C5 H5B 109.5 . .
H5A C5 H5B 109.5 . .
C4 C5 H5C 109.5 . .
H5A C5 H5C 109.5 . .
H5B C5 H5C 109.5 . .
N4 C6 N1 111.2(5) . .
N4 C6 H6A 109.4 . .
N1 C6 H6A 109.4 . .
N4 C6 H6B 109.4 . .
N1 C6 H6B 109.4 . .
H6A C6 H6B 108.0 . .
C8 C7 H7A 109.5 . .
C8 C7 H7B 109.5 . .
H7A C7 H7B 109.5 . .
C8 C7 H7C 109.5 . .
H7A C7 H7C 109.5 . .
H7B C7 H7C 109.5 . .
N4 C8 C9 105.8(6) . .
N4 C8 C7 122.8(7) . .
C9 C8 C7 131.4(7) . .
C10 C9 C8 106.1(6) . .
C10 C9 H9 126.9 . .
C8 C9 H9 126.9 . .
N3 C10 C9 111.9(6) . .
N3 C10 C11 120.3(6) . .
C9 C10 C11 127.8(6) . .
C10 C11 H11A 109.5 . .
C10 C11 H11B 109.5 . .
H11A C11 H11B 109.5 . .
C10 C11 H11C 109.5 . .
H11A C11 H11C 109.5 . .
H11B C11 H11C 109.5 . .
C13A C12A C13A 103(4) 2_665 .
C13A C12A H12A 111.3 2_665 .
C13A C12A H12A 111.3 . .
C13A C12A H12B 111.3 2_665 .
C13A C12A H12B 111.3 . .
H12A C12A H12B 109.2 . .
C12A C13A C12A 110(3) 3_565 .
C12A C13A H13A 109.7 3_565 .
C12A C13A H13A 109.7 . .
C12A C13A H13B 109.7 3_565 .
C12A C13A H13B 109.7 . .
H13A C13A H13B 108.2 . .
C13B C12B C13B 107(4) . 2_665
C13B C12B H12C 110.4 . .
C13B C12B H12C 110.4 2_665 .
C13B C12B H12D 110.4 . .
C13B C12B H12D 110.4 2_665 .
H12C C12B H12D 108.6 . .
C12B C13B C12B 115(3) . 3_565
C12B C13B H13C 108.4 . .
C12B C13B H13C 108.4 3_565 .
C12B C13B H13D 108.4 . .
C12B C13B H13D 108.4 3_565 .
H13C C13B H13D 107.5 . .

loop_
_geom_bond_atom_site_label_1
_geom_bond_atom_site_label_2
_geom_bond_distance
_geom_bond_site_symmetry_2
Mo1 O1 1.683(7) .
Mo1 S1 2.2731(16) 3
Mo1 S1 2.2731(16) .
Mo1 S1 2.2731(16) 2
Mo1 Cu1 2.6737(10) 3
Mo1 Cu1 2.6737(10) 2
Mo1 Cu1 2.6737(10) .
Cu1 N3 2.028(5) .
Cu1 N2 2.134(5) .
Cu1 S1 2.2575(17) .
Cu1 S1 2.2850(17) 2
S1 Cu1 2.2850(17) 3
Cl1 O2 1.410(10) .
Cl1 O3 1.428(6) .
Cl1 O3 1.428(6) 2_665
Cl1 O3 1.428(6) 3_565
N1 C2 1.363(8) .
N1 N2 1.367(7) .
N1 C6 1.445(8) .
N2 C4 1.328(8) .
N3 C10 1.326(8) .
N3 N4 1.380(7) .
N4 C8 1.343(8) .
N4 C6 1.434(8) .
C1 C2 1.477(8) .
C1 H1A 0.9700 .
C1 H1B 0.9700 .
C1 H1C 0.9700 .
C2 C3 1.365(9) .
C3 C4 1.409(9) .
C3 H3 0.9400 .
C4 C5 1.485(9) .
C5 H5A 0.9700 .
C5 H5B 0.9700 .
C5 H5C 0.9700 .
C6 H6A 0.9800 .
C6 H6B 0.9800 .
C7 C8 1.507(10) .
C7 H7A 0.9700 .
C7 H7B 0.9700 .
C7 H7C 0.9700 .
C8 C9 1.380(10) .
C9 C10 1.381(10) .
C9 H9 0.9400 .
C10 C11 1.498(10) .
C11 H11A 0.9700 .
C11 H11B 0.9700 .
C11 H11C 0.9700 .
C12A C13A 1.514(14) 2_665
C12A C13A 1.521(18) .
C12A H12A 0.9800 .
C12A H12B 0.9800 .
C13A C12A 1.514(14) 3_565
C13A H13A 0.9800 .
C13A H13B 0.9800 .
C12B C13B 1.522(18) .
C12B C13B 1.516(14) 2_665
C12B H12C 0.9800 .
C12B H12D 0.9800 .
C13B C12B 1.516(14) 3_565
C13B H13C 0.9800 .
C13B H13D 0.9800 .
